data_7119912
loop_
_publ_author_name
'Liu, Jian-Jun'
'Guan, Ying-Fang'
'Li, Ling'
'Chen, Yong'
'Dai, Wen-Xin'
'Huang, Chang-Cang'
'Lin, Mei-Jin'

_publ_section_title
;
 Construction of a bicontinuous donor-acceptor hybrid material at the
 molecular level by inserting inorganic nanowires into porous MOFs.
;
_journal_issue 32
_journal_name_full 'Chemical communications (Cambridge, England)'
_journal_page_first 4481
_journal_page_last 4484
_journal_paper_doi 10.1039/c7cc00495h
_journal_volume 53
_journal_year 2017
_chemical_formula_moiety 'C42 H36 I19 K5 N6 O16 Pb6 Zn2'
_chemical_formula_sum 'C42 H36 I19 K5 N6 O16 Pb6 Zn2'
_chemical_formula_weight 4861.25
_chemical_name_systematic
;
 ?
;
_space_group_IT_number 2
_space_group_name_Hall '-P 1'
_symmetry_cell_setting triclinic
_symmetry_space_group_name_Hall '-P 1'
_symmetry_space_group_name_H-M 'P -1'
_atom_sites_solution_hydrogens geom
_atom_sites_solution_primary direct
_atom_sites_solution_secondary difmap
_audit_creation_method SHELXL-97
_audit_update_record
;
2016-10-13 deposited with the CCDC.
2017-03-28 downloaded from the CCDC.
;
_cell_angle_alpha 93.07(3)
_cell_angle_beta 103.47(3)
_cell_angle_gamma 90.98(3)
_cell_formula_units_Z 1
_cell_length_a 12.038(2)
_cell_length_b 12.491(3)
_cell_length_c 16.889(3)
_cell_measurement_reflns_used 24246
_cell_measurement_temperature 293(2)
_cell_measurement_theta_max 27.47
_cell_measurement_theta_min 3.09
_cell_volume 2465.0(9)
_computing_cell_refinement 'CrystalClear (Rigaku Inc., 2007)'
_computing_data_collection 'CrystalClear (Rigaku Inc., 2007)'
_computing_data_reduction 'CrystalClear (Rigaku Inc., 2007)'
_computing_molecular_graphics 'ORTEX (P.McArdle, 1995)'
_computing_publication_material 'SHELXL-97/2 (Sheldrick,1997)'
_computing_structure_refinement 'SHELXL-97 (Sheldrick, 1997)'
_computing_structure_solution 'SHELXS-97 (Sheldrick, 1990)'
_diffrn_ambient_temperature 293(2)
_diffrn_measured_fraction_theta_full 0.978
_diffrn_measured_fraction_theta_max 0.978
_diffrn_measurement_device_type 'Saturn724 (2x2 bin mode)'
_diffrn_radiation_monochromator graphite
_diffrn_radiation_source 'fine-focus sealed tube'
_diffrn_radiation_type MoK\a
_diffrn_radiation_wavelength 0.71073
_diffrn_reflns_av_R_equivalents 0.0384
_diffrn_reflns_av_unetI/netI 0.0521
_diffrn_reflns_limit_h_max 15
_diffrn_reflns_limit_h_min -15
_diffrn_reflns_limit_k_max 16
_diffrn_reflns_limit_k_min -15
_diffrn_reflns_limit_l_max 21
_diffrn_reflns_limit_l_min -21
_diffrn_reflns_number 24246
_diffrn_reflns_theta_full 27.47
_diffrn_reflns_theta_max 27.47
_diffrn_reflns_theta_min 3.09
_exptl_absorpt_coefficient_mu 16.892
_exptl_absorpt_correction_T_max 1.0000
_exptl_absorpt_correction_T_min 0.2888
_exptl_absorpt_correction_type multi-scan
_exptl_absorpt_process_details 'CrystalClear (Rigaku Inc., 2007)'
_exptl_crystal_colour 'dark red'
_exptl_crystal_density_diffrn 3.275
_exptl_crystal_density_method 'not measured'
_exptl_crystal_description Plate
_exptl_crystal_F_000 2112
_exptl_crystal_size_max 0.35
_exptl_crystal_size_mid 0.12
_exptl_crystal_size_min 0.05
_refine_diff_density_max 7.063
_refine_diff_density_min -5.566
_refine_diff_density_rms 0.320
_refine_ls_extinction_method none
_refine_ls_goodness_of_fit_ref 1.053
_refine_ls_hydrogen_treatment constr
_refine_ls_matrix_type full
_refine_ls_number_parameters 439
_refine_ls_number_reflns 11048
_refine_ls_number_restraints 0
_refine_ls_restrained_S_all 1.053
_refine_ls_R_factor_all 0.0847
_refine_ls_R_factor_gt 0.0622
_refine_ls_shift/su_max 0.001
_refine_ls_shift/su_mean 0.000
_refine_ls_structure_factor_coef Fsqd
_refine_ls_weighting_details 'calc w=1/[\s^2^(Fo^2^)+(0.0859P)^2^+53.3500P] where P=(Fo^2^+2Fc^2^)/3'
_refine_ls_weighting_scheme calc
_refine_ls_wR_factor_gt 0.1731
_refine_ls_wR_factor_ref 0.1905
_reflns_number_gt 8256
_reflns_number_total 11048
_reflns_threshold_expression >2sigma(I)
_cod_data_source_file c7cc00495h2.cif
_cod_data_source_block complex1
_cod_depositor_comments
;
The following automatic conversions were performed:

'_symmetry_cell_setting' value 'Triclinic' changed to 'triclinic'
according to
/home/data/users/saulius/crontab/automatic-downloads/rss-feeds/RSC/lib/dictionaries/cif_core.dic
dictionary named 'cif_core.dic' version 2.4.2 from 2011-04-26.

Automatic conversion script
Id: cif_fix_values 4973 2017-02-22 13:04:09Z antanas 

 Adding full bibliography for 7119912--7119913.cif.
;
_cod_original_cell_volume 2465.0(8)
_cod_original_sg_symbol_H-M P-1
_cod_database_code 7119912

loop_
_symmetry_equiv_pos_as_xyz
'x, y, z'
'-x, -y, -z'

loop_
_atom_site_label
_atom_site_type_symbol
_atom_site_fract_x
_atom_site_fract_y
_atom_site_fract_z
_atom_site_U_iso_or_equiv
_atom_site_adp_type
_atom_site_occupancy
_atom_site_symmetry_multiplicity
_atom_site_calc_flag
_atom_site_refinement_flags
Zn1 Zn 0.6650(4) 0.4359(4) 0.0801(2) 0.1256(14) Uani 1 1 d .
I1 I 0.6518(3) 0.2676(2) -0.01327(19) 0.0754(8) Uani 0.50 1 d P
I2 I 1.13238(12) 0.25565(11) 0.21309(7) 0.0609(3) Uani 1 1 d .
I3 I 1.40457(16) 0.01482(17) 0.26809(9) 0.0972(6) Uani 1 1 d .
I4 I 1.37557(9) 0.28504(9) 0.44508(6) 0.0452(2) Uani 1 1 d .
I5 I 1.01842(12) -0.09816(9) 0.26670(8) 0.0597(3) Uani 1 1 d .
I6 I 1.03484(9) 0.16071(7) 0.46861(6) 0.0428(2) Uani 1 1 d .
I7 I 0.68528(10) -0.22168(9) 0.29728(7) 0.0494(3) Uani 1 1 d .
I8 I 0.76201(13) 0.15180(11) 0.24193(8) 0.0651(4) Uani 1 1 d .
I9 I 0.67769(9) 0.05293(7) 0.49567(6) 0.0425(2) Uani 1 1 d .
I10 I 0.35127(10) -0.35428(11) 0.33848(8) 0.0604(3) Uani 1 1 d .
O1 O 0.6157(13) 0.4312(14) 0.1835(7) 0.080(5) Uani 1 1 d .
O2 O 0.4274(11) 0.4015(12) 0.1255(7) 0.066(4) Uani 1 1 d .
O3 O 0.9991(13) 0.4379(12) 0.8245(8) 0.069(4) Uani 1 1 d .
O4 O 1.1609(17) 0.5083(16) 0.8954(10) 0.109(7) Uani 1 1 d .
O5 O 1.0016(12) 0.7313(12) 0.0209(8) 0.068(4) Uani 1 1 d .
O6 O 0.9234(13) 0.8934(11) 0.0186(10) 0.076(4) Uani 1 1 d .
O7 O 1.2104(12) 0.4999(12) 0.1165(10) 0.077(4) Uani 1 1 d .
O13 O 0.603(3) 0.558(2) 0.033(2) 0.200(15) Uani 1 1 d .
N1 N 0.5899(11) 0.3971(10) 0.3345(7) 0.040(3) Uani 1 1 d .
N2 N 1.0418(10) 0.4916(10) 0.6802(7) 0.035(3) Uani 1 1 d .
N3 N 0.7151(13) 0.8111(11) 0.0150(9) 0.050(3) Uani 1 1 d .
C1 C 0.5140(14) 0.4080(14) 0.1831(9) 0.046(4) Uani 1 1 d .
C2 C 0.4887(14) 0.3781(13) 0.2648(9) 0.045(4) Uani 1 1 d .
H2A H 0.4261 0.4203 0.2751 0.054 Uiso 1 1 calc R
H2B H 0.4648 0.3031 0.2607 0.054 Uiso 1 1 calc R
C3 C 0.6349(14) 0.4960(12) 0.3556(9) 0.041(3) Uani 1 1 d .
H3 H 0.6043 0.5524 0.3245 0.050 Uiso 1 1 calc R
C4 C 0.7238(15) 0.5164(12) 0.4208(10) 0.045(4) Uani 1 1 d .
H4 H 0.7531 0.5861 0.4343 0.054 Uiso 1 1 calc R
C5 C 0.7719(11) 0.4318(11) 0.4685(8) 0.031(3) Uani 1 1 d .
C6 C 0.7271(13) 0.3297(11) 0.4426(10) 0.043(4) Uani 1 1 d .
H6 H 0.7603 0.2714 0.4700 0.051 Uiso 1 1 calc R
C7 C 0.6342(14) 0.3125(12) 0.3773(9) 0.043(3) Uani 1 1 d .
H7 H 0.6024 0.2438 0.3628 0.052 Uiso 1 1 calc R
C8 C 0.8651(12) 0.4513(10) 0.5408(8) 0.030(3) Uani 1 1 d .
C9 C 0.9168(13) 0.3681(12) 0.5865(10) 0.043(3) Uani 1 1 d .
H9 H 0.8924 0.2975 0.5705 0.052 Uiso 1 1 calc R
C10 C 1.0041(14) 0.3896(12) 0.6556(10) 0.045(4) Uani 1 1 d .
H10 H 1.0373 0.3331 0.6855 0.053 Uiso 1 1 calc R
C11 C 0.9911(14) 0.5734(13) 0.6396(10) 0.045(4) Uani 1 1 d .
H11 H 1.0146 0.6433 0.6584 0.054 Uiso 1 1 calc R
C12 C 0.9039(13) 0.5557(11) 0.5696(10) 0.041(3) Uani 1 1 d .
H12 H 0.8710 0.6137 0.5416 0.050 Uiso 1 1 calc R
C13 C 1.1309(14) 0.5109(16) 0.7567(11) 0.056(4) Uani 1 1 d .
H13A H 1.1548 0.5860 0.7628 0.067 Uiso 1 1 calc R
H13B H 1.1968 0.4689 0.7534 0.067 Uiso 1 1 calc R
C14 C 1.0893(19) 0.4819(16) 0.8308(10) 0.059(5) Uani 1 1 d .
C15 C 0.9211(14) 0.7938(15) 0.0213(10) 0.047(4) Uani 1 1 d .
C16 C 0.8059(16) 0.7363(15) 0.0197(13) 0.060(5) Uani 1 1 d .
H16A H 0.7868 0.6850 -0.0269 0.072 Uiso 1 1 calc R
H16B H 0.8133 0.6971 0.0686 0.072 Uiso 1 1 calc R
C17 C 0.652(2) 0.833(2) -0.0593(11) 0.078(7) Uani 1 1 d .
H17 H 0.6642 0.7976 -0.1064 0.093 Uiso 1 1 calc R
C18 C 0.5679(18) 0.9113(18) -0.0627(11) 0.068(6) Uani 1 1 d .
H18 H 0.5265 0.9290 -0.1138 0.082 Uiso 1 1 calc R
C19 C 0.5444(12) 0.9610(11) 0.0028(8) 0.034(3) Uani 1 1 d .
C20 C 0.6125(19) 0.9358(19) 0.0795(12) 0.073(6) Uani 1 1 d .
H20 H 0.6028 0.9710 0.1272 0.088 Uiso 1 1 calc R
C21 C 0.6917(19) 0.860(2) 0.0821(12) 0.085(8) Uani 1 1 d .
H21 H 0.7322 0.8403 0.1329 0.102 Uiso 1 1 calc R
Pb1 Pb 0.85041(5) -0.01154(4) 0.36765(3) 0.04082(16) Uani 1 1 d .
Pb2 Pb 1.21156(5) 0.10173(5) 0.34729(4) 0.04363(17) Uani 1 1 d .
Pb3 Pb 0.50348(5) -0.15888(5) 0.40181(4) 0.04223(16) Uani 1 1 d .
K1 K 0.9068(5) 0.1042(4) 0.0708(3) 0.0792(14) Uani 1 1 d .
K2 K 1.1691(4) 0.7138(4) 0.1555(3) 0.0706(12) Uani 1 1 d .
K3 K 1.0000 0.5000 0.0000 0.0656(16) Uani 1 2 d S

loop_
_atom_site_aniso_label
_atom_site_aniso_U_11
_atom_site_aniso_U_22
_atom_site_aniso_U_33
_atom_site_aniso_U_23
_atom_site_aniso_U_13
_atom_site_aniso_U_12
Zn1 0.111(3) 0.169(4) 0.101(3) 0.035(3) 0.026(2) -0.001(3)
I1 0.0773(19) 0.0810(18) 0.0779(18) -0.0159(15) 0.0454(15) -0.0286(15)
I2 0.0700(8) 0.0683(7) 0.0441(6) 0.0189(5) 0.0091(5) 0.0046(6)
I3 0.1081(13) 0.1413(15) 0.0654(8) 0.0546(10) 0.0517(9) 0.0750(12)
I4 0.0419(6) 0.0523(6) 0.0427(5) 0.0096(4) 0.0114(4) -0.0027(4)
I5 0.0638(8) 0.0496(6) 0.0747(8) -0.0131(6) 0.0388(6) -0.0040(5)
I6 0.0503(6) 0.0328(4) 0.0486(5) 0.0031(4) 0.0185(5) -0.0027(4)
I7 0.0532(6) 0.0461(5) 0.0540(6) -0.0011(5) 0.0243(5) -0.0066(5)
I8 0.0794(9) 0.0658(7) 0.0564(7) 0.0164(6) 0.0246(6) 0.0162(7)
I9 0.0506(6) 0.0348(5) 0.0487(5) 0.0094(4) 0.0235(5) 0.0041(4)
I10 0.0442(6) 0.0729(8) 0.0609(7) -0.0097(6) 0.0100(5) -0.0097(6)
O1 0.066(9) 0.144(14) 0.036(6) 0.013(8) 0.022(6) -0.027(9)
O2 0.047(7) 0.100(10) 0.047(7) 0.020(7) 0.002(6) 0.009(7)
O3 0.078(10) 0.085(10) 0.048(7) 0.002(7) 0.027(7) -0.012(8)
O4 0.128(16) 0.126(15) 0.058(9) 0.018(9) -0.007(9) -0.053(12)
O5 0.054(8) 0.086(10) 0.068(8) 0.015(7) 0.019(7) 0.023(7)
O6 0.069(9) 0.053(7) 0.119(13) -0.006(8) 0.049(9) -0.004(7)
O7 0.059(9) 0.070(9) 0.093(11) 0.003(8) 0.001(8) 0.006(7)
O13 0.27(4) 0.16(2) 0.22(3) 0.12(2) 0.14(3) 0.06(2)
N1 0.044(7) 0.046(7) 0.034(6) 0.003(5) 0.017(5) -0.004(6)
N2 0.032(6) 0.047(7) 0.028(5) 0.004(5) 0.011(5) -0.003(5)
N3 0.052(9) 0.046(7) 0.060(8) 0.000(6) 0.029(7) 0.000(6)
C1 0.042(9) 0.067(10) 0.037(8) 0.010(7) 0.021(7) -0.005(8)
C2 0.049(9) 0.053(9) 0.034(7) 0.012(7) 0.012(7) -0.011(7)
C3 0.047(9) 0.037(7) 0.039(7) 0.014(6) 0.005(6) 0.003(6)
C4 0.053(10) 0.030(7) 0.051(9) -0.003(6) 0.013(7) -0.002(6)
C5 0.030(7) 0.036(7) 0.028(6) 0.003(5) 0.011(5) -0.005(5)
C6 0.042(9) 0.028(7) 0.056(9) 0.014(6) 0.005(7) -0.001(6)
C7 0.052(10) 0.039(8) 0.043(8) -0.001(6) 0.020(7) -0.005(7)
C8 0.038(7) 0.025(6) 0.035(6) 0.004(5) 0.022(6) 0.004(5)
C9 0.040(9) 0.036(7) 0.051(9) -0.009(7) 0.010(7) 0.000(6)
C10 0.045(9) 0.040(8) 0.045(8) 0.006(7) 0.004(7) 0.006(7)
C11 0.040(9) 0.041(8) 0.054(9) 0.000(7) 0.013(7) -0.007(7)
C12 0.038(8) 0.027(6) 0.062(9) 0.019(6) 0.012(7) 0.004(6)
C13 0.031(8) 0.068(11) 0.069(11) 0.016(9) 0.011(8) 0.000(8)
C14 0.070(13) 0.061(11) 0.040(9) 0.007(8) -0.002(8) 0.000(10)
C15 0.038(9) 0.065(11) 0.041(8) 0.002(8) 0.015(7) -0.006(8)
C16 0.052(11) 0.055(10) 0.078(13) 0.018(9) 0.022(9) 0.010(8)
C17 0.083(15) 0.113(18) 0.039(9) 0.009(10) 0.013(9) 0.040(14)
C18 0.079(14) 0.093(14) 0.040(9) 0.015(9) 0.024(9) 0.049(12)
C19 0.034(7) 0.039(7) 0.033(7) 0.006(6) 0.013(6) 0.001(6)
C20 0.075(14) 0.097(16) 0.047(10) 0.001(10) 0.011(9) 0.047(12)
C21 0.073(14) 0.14(2) 0.045(10) 0.017(12) 0.022(10) 0.057(15)
Pb1 0.0472(3) 0.0391(3) 0.0409(3) 0.0028(2) 0.0200(2) -0.0026(2)
Pb2 0.0449(3) 0.0480(3) 0.0411(3) 0.0091(3) 0.0150(2) 0.0032(3)
Pb3 0.0424(3) 0.0456(3) 0.0412(3) 0.0046(2) 0.0141(2) 0.0040(2)
K1 0.085(4) 0.081(3) 0.081(3) -0.009(3) 0.040(3) -0.007(3)
K2 0.063(3) 0.079(3) 0.066(3) -0.003(2) 0.008(2) 0.005(2)
K3 0.064(4) 0.074(4) 0.053(3) -0.009(3) 0.004(3) 0.025(3)

loop_
_atom_type_symbol
_atom_type_description
_atom_type_scat_dispersion_real
_atom_type_scat_dispersion_imag
_atom_type_scat_source
C C 0.0033 0.0016 'International Tables Vol C Tables 4.2.6.8 and 6.1.1.4'
Zn Zn 0.2839 1.4301 'International Tables Vol C Tables 4.2.6.8 and 6.1.1.4'
I I -0.4742 1.8119 'International Tables Vol C Tables 4.2.6.8 and 6.1.1.4'
K K 0.2009 0.2494 'International Tables Vol C Tables 4.2.6.8 and 6.1.1.4'
O O 0.0106 0.0060 'International Tables Vol C Tables 4.2.6.8 and 6.1.1.4'
Pb Pb -3.3944 10.1111 'International Tables Vol C Tables 4.2.6.8 and 6.1.1.4'
N N 0.0061 0.0033 'International Tables Vol C Tables 4.2.6.8 and 6.1.1.4'
H H 0.0000 0.0000 'International Tables Vol C Tables 4.2.6.8 and 6.1.1.4'

loop_
_geom_angle_atom_site_label_1
_geom_angle_atom_site_label_2
_geom_angle_atom_site_label_3
_geom_angle
_geom_angle_site_symmetry_1
_geom_angle_site_symmetry_3
O13 Zn1 O1 105.4(11) . .
O13 Zn1 O4 96.1(12) . 2_766
O1 Zn1 O4 109.6(6) . 2_766
O13 Zn1 I1 117.0(12) . .
O1 Zn1 I1 120.2(5) . .
O4 Zn1 I1 105.8(6) 2_766 .
Zn1 I1 K2 112.49(15) . 2_765
Zn1 I1 K1 107.31(16) . .
K2 I1 K1 74.88(13) 2_765 .
Pb2 I2 K1 103.20(10) . .
Pb2 I3 Pb3 97.55(5) . 1_655
Pb2 I4 Pb3 99.32(4) . 2_756
Pb1 I5 Pb2 91.23(4) . .
Pb1 I5 K2 160.66(9) . 1_545
Pb2 I5 K2 105.45(9) . 1_545
Pb1 I6 Pb2 90.60(4) . .
Pb3 I7 Pb1 93.47(4) . .
Pb1 I8 K1 107.34(10) . .
Pb3 I9 Pb2 90.88(4) 2_656 2_756
Pb3 I9 Pb1 168.40(3) 2_656 .
Pb2 I9 Pb1 100.16(4) 2_756 .
Pb3 I9 Pb3 96.67(4) 2_656 .
Pb2 I9 Pb3 89.50(4) 2_756 .
Pb1 I9 Pb3 87.05(4) . .
Pb3 I10 K2 106.27(10) . 1_445
C1 O1 Zn1 120.4(11) . .
C14 O3 K2 160.7(14) . 2_766
C14 O3 K3 91.6(12) . 1_556
K2 O3 K3 81.8(3) 2_766 1_556
C14 O4 Zn1 132.5(17) . 2_766
C14 O4 K3 95.5(15) . 1_556
Zn1 O4 K3 131.4(7) 2_766 1_556
C15 O5 K2 120.8(11) . .
C15 O5 K3 130.4(12) . .
K2 O5 K3 87.0(4) . .
C15 O5 K1 86.0(10) . 2_765
K2 O5 K1 104.0(5) . 2_765
K3 O5 K1 129.4(5) . 2_765
C15 O6 K1 157.3(13) . 1_565
C15 O6 K1 94.1(11) . 2_765
K1 O6 K1 105.2(5) 1_565 2_765
K2 O7 K3 86.2(4) . .
C3 N1 C7 120.6(13) . .
C3 N1 C2 120.5(13) . .
C7 N1 C2 118.9(13) . .
C11 N2 C10 119.8(13) . .
C11 N2 C13 120.9(13) . .
C10 N2 C13 119.0(13) . .
C21 N3 C17 119.5(17) . .
C21 N3 C16 122.1(16) . .
C17 N3 C16 118.4(16) . .
O2 C1 O1 130.0(15) . .
O2 C1 C2 112.9(14) . .
O1 C1 C2 117.0(14) . .
N1 C2 C1 112.3(13) . .
N1 C2 H2A 109.1 . .
C1 C2 H2A 109.1 . .
N1 C2 H2B 109.1 . .
C1 C2 H2B 109.1 . .
H2A C2 H2B 107.9 . .
N1 C3 C4 121.9(13) . .
N1 C3 H3 119.1 . .
C4 C3 H3 119.1 . .
C3 C4 C5 119.9(13) . .
C3 C4 H4 120.0 . .
C5 C4 H4 120.0 . .
C6 C5 C4 116.7(13) . .
C6 C5 C8 121.8(12) . .
C4 C5 C8 121.5(12) . .
C7 C6 C5 121.6(13) . .
C7 C6 H6 119.2 . .
C5 C6 H6 119.2 . .
N1 C7 C6 119.1(14) . .
N1 C7 H7 120.4 . .
C6 C7 H7 120.4 . .
C9 C8 C12 116.7(13) . .
C9 C8 C5 122.2(12) . .
C12 C8 C5 121.1(12) . .
C10 C9 C8 120.7(14) . .
C10 C9 H9 119.7 . .
C8 C9 H9 119.7 . .
N2 C10 C9 121.0(14) . .
N2 C10 H10 119.5 . .
C9 C10 H10 119.5 . .
N2 C11 C12 121.2(14) . .
N2 C11 H11 119.4 . .
C12 C11 H11 119.4 . .
C11 C12 C8 120.6(13) . .
C11 C12 H12 119.7 . .
C8 C12 H12 119.7 . .
N2 C13 C14 112.3(14) . .
N2 C13 H13A 109.1 . .
C14 C13 H13A 109.1 . .
N2 C13 H13B 109.1 . .
C14 C13 H13B 109.1 . .
H13A C13 H13B 107.9 . .
O3 C14 O4 127(2) . .
O3 C14 C13 121.5(16) . .
O4 C14 C13 111.7(19) . .
O3 C14 K3 67.1(11) . 1_556
O4 C14 K3 62.2(13) . 1_556
C13 C14 K3 162.2(13) . 1_556
O6 C15 O5 127.7(17) . .
O6 C15 C16 118.3(16) . .
O5 C15 C16 113.9(16) . .
O6 C15 K1 62.7(9) . 2_765
O5 C15 K1 70.6(10) . 2_765
C16 C15 K1 150.4(12) . 2_765
O6 C15 K2 109.6(12) . .
O5 C15 K2 41.3(9) . .
C16 C15 K2 119.1(11) . .
K1 C15 K2 84.2(4) 2_765 .
N3 C16 C15 111.6(15) . .
N3 C16 H16A 109.3 . .
C15 C16 H16A 109.3 . .
N3 C16 H16B 109.3 . .
C15 C16 H16B 109.3 . .
H16A C16 H16B 108.0 . .
N3 C17 C18 117.5(17) . .
N3 C17 H17 121.3 . .
C18 C17 H17 121.3 . .
C19 C18 C17 123.8(16) . .
C19 C18 H18 118.1 . .
C17 C18 H18 118.1 . .
C18 C19 C20 116.7(15) . .
C18 C19 C19 122.4(16) . 2_675
C20 C19 C19 120.9(16) . 2_675
C21 C20 C19 118.9(17) . .
C21 C20 H20 120.5 . .
C19 C20 H20 120.5 . .
N3 C21 C20 123.4(18) . .
N3 C21 H21 118.3 . .
C20 C21 H21 118.3 . .
I8 Pb1 I5 91.15(5) . .
I8 Pb1 I6 90.31(4) . .
I5 Pb1 I6 92.34(4) . .
I8 Pb1 I7 102.44(5) . .
I5 Pb1 I7 87.95(4) . .
I6 Pb1 I7 167.24(3) . .
I8 Pb1 I9 97.11(4) . .
I5 Pb1 I9 171.67(4) . .
I6 Pb1 I9 88.77(4) . .
I7 Pb1 I9 89.15(4) . .
I2 Pb2 I3 92.59(5) . .
I2 Pb2 I4 88.40(4) . .
I3 Pb2 I4 91.06(6) . .
I2 Pb2 I6 100.80(4) . .
I3 Pb2 I6 166.46(4) . .
I4 Pb2 I6 87.32(4) . .
I2 Pb2 I5 96.44(5) . .
I3 Pb2 I5 95.76(6) . .
I4 Pb2 I5 171.43(4) . .
I6 Pb2 I5 84.83(4) . .
I2 Pb2 I9 174.32(4) . 2_756
I3 Pb2 I9 85.97(4) . 2_756
I4 Pb2 I9 86.14(4) . 2_756
I6 Pb2 I9 80.51(3) . 2_756
I5 Pb2 I9 89.17(4) . 2_756
I10 Pb3 I4 89.17(4) . 2_756
I10 Pb3 I7 93.71(4) . .
I4 Pb3 I7 94.66(4) 2_756 .
I10 Pb3 I3 102.42(6) . 1_455
I4 Pb3 I3 167.92(5) 2_756 1_455
I7 Pb3 I3 88.05(4) . 1_455
I10 Pb3 I9 93.63(4) . 2_656
I4 Pb3 I9 91.01(4) 2_756 2_656
I7 Pb3 I9 170.79(3) . 2_656
I3 Pb3 I9 84.93(4) 1_455 2_656
I10 Pb3 I9 173.39(4) . .
I4 Pb3 I9 85.03(4) 2_756 .
I7 Pb3 I9 89.92(4) . .
I3 Pb3 I9 83.21(5) 1_455 .
I9 Pb3 I9 83.33(4) 2_656 .
O6 K1 O6 74.8(5) 1_545 2_765
O6 K1 O5 116.0(4) 1_545 2_765
O6 K1 O5 45.5(4) 2_765 2_765
O6 K1 C15 97.5(5) 1_545 2_765
O6 K1 C15 23.2(4) 2_765 2_765
O5 K1 C15 23.4(4) 2_765 2_765
O6 K1 I2 124.0(4) 1_545 .
O6 K1 I2 79.4(3) 2_765 .
O5 K1 I2 72.2(3) 2_765 .
C15 K1 I2 69.5(3) 2_765 .
O6 K1 I8 116.5(4) 1_545 .
O6 K1 I8 160.2(4) 2_765 .
O5 K1 I8 127.4(3) 2_765 .
C15 K1 I8 143.8(4) 2_765 .
I2 K1 I8 80.85(11) . .
O6 K1 I1 122.4(4) 1_545 .
O6 K1 I1 114.5(4) 2_765 .
O5 K1 I1 76.3(3) 2_765 .
C15 K1 I1 98.3(4) 2_765 .
I2 K1 I1 113.42(15) . .
I8 K1 I1 74.41(11) . .
O6 K1 K1 37.8(3) 1_545 2_755
O6 K1 K1 37.0(3) 2_765 2_755
O5 K1 K1 80.1(3) 2_765 2_755
C15 K1 K1 59.9(4) 2_765 2_755
I2 K1 K1 103.37(19) . 2_755
I8 K1 K1 151.2(2) . 2_755
I1 K1 K1 126.7(2) . 2_755
O6 K1 K2 105.5(4) 1_545 2_765
O6 K1 K2 63.6(4) 2_765 2_765
O5 K1 K2 35.7(3) 2_765 2_765
C15 K1 K2 51.1(3) 2_765 2_765
I2 K1 K2 105.89(14) . 2_765
I8 K1 K2 123.43(16) . 2_765
I1 K1 K2 50.95(11) . 2_765
K1 K1 K2 83.34(16) 2_755 2_765
O5 K2 O7 94.2(5) . .
O5 K2 O3 77.2(4) . 2_766
O7 K2 O3 64.7(5) . 2_766
O5 K2 C15 18.0(4) . .
O7 K2 C15 109.7(4) . .
O3 K2 C15 77.0(4) 2_766 .
O5 K2 I10 167.8(4) . 1_665
O7 K2 I10 79.2(3) . 1_665
O3 K2 I10 90.7(3) 2_766 1_665
C15 K2 I10 159.0(3) . 1_665
O5 K2 I1 82.7(3) . 2_765
O7 K2 I1 76.2(4) . 2_765
O3 K2 I1 134.0(3) 2_766 2_765
C15 K2 I1 95.3(3) . 2_765
I10 K2 I1 105.38(14) 1_665 2_765
O5 K2 I5 89.0(3) . 1_565
O7 K2 I5 147.1(4) . 1_565
O3 K2 I5 84.2(3) 2_766 1_565
C15 K2 I5 71.1(3) . 1_565
I10 K2 I5 91.07(12) 1_665 1_565
I1 K2 I5 136.63(16) 2_765 1_565
O5 K2 K3 48.7(3) . .
O7 K2 K3 47.2(3) . .
O3 K2 K3 51.2(3) 2_766 .
C15 K2 K3 62.6(3) . .
I10 K2 K3 121.89(14) 1_665 .
I1 K2 K3 84.70(11) 2_765 .
I5 K2 K3 120.27(13) 1_565 .
O5 K2 K1 40.4(3) . 2_765
O7 K2 K1 109.8(4) . 2_765
O3 K2 K1 117.5(3) 2_766 2_765
C15 K2 K1 44.6(3) . 2_765
I10 K2 K1 151.68(16) 1_665 2_765
I1 K2 K1 54.17(12) 2_765 2_765
I5 K2 K1 93.63(12) 1_565 2_765
K3 K2 K1 79.04(11) . 2_765
O7 K3 O7 180.0(6) . 2_765
O7 K3 O5 90.7(4) . 2_765
O7 K3 O5 89.3(4) 2_765 2_765
O7 K3 O5 89.3(4) . .
O7 K3 O5 90.7(4) 2_765 .
O5 K3 O5 180.0(6) 2_765 .
O7 K3 O4 79.0(5) . 1_554
O7 K3 O4 101.0(5) 2_765 1_554
O5 K3 O4 88.2(5) 2_765 1_554
O5 K3 O4 91.8(5) . 1_554
O7 K3 O4 101.0(5) . 2_766
O7 K3 O4 79.0(5) 2_765 2_766
O5 K3 O4 91.8(5) 2_765 2_766
O5 K3 O4 88.2(5) . 2_766
O4 K3 O4 180.000(1) 1_554 2_766
O7 K3 O3 117.9(4) . 1_554
O7 K3 O3 62.1(4) 2_765 1_554
O5 K3 O3 71.3(4) 2_765 1_554
O5 K3 O3 108.7(4) . 1_554
O4 K3 O3 43.0(4) 1_554 1_554
O4 K3 O3 137.0(4) 2_766 1_554
O7 K3 O3 62.1(4) . 2_766
O7 K3 O3 117.9(4) 2_765 2_766
O5 K3 O3 108.7(4) 2_765 2_766
O5 K3 O3 71.3(4) . 2_766
O4 K3 O3 137.0(4) 1_554 2_766
O4 K3 O3 43.0(4) 2_766 2_766
O3 K3 O3 180.000(1) 1_554 2_766
O7 K3 C14 79.6(5) . 2_766
O7 K3 C14 100.4(5) 2_765 2_766
O5 K3 C14 98.0(4) 2_765 2_766
O5 K3 C14 82.0(4) . 2_766
O4 K3 C14 157.7(5) 1_554 2_766
O4 K3 C14 22.3(5) 2_766 2_766
O3 K3 C14 158.8(4) 1_554 2_766
O3 K3 C14 21.2(4) 2_766 2_766
O7 K3 C14 100.4(5) . 1_554
O7 K3 C14 79.6(5) 2_765 1_554
O5 K3 C14 82.0(4) 2_765 1_554
O5 K3 C14 98.0(4) . 1_554
O4 K3 C14 22.3(5) 1_554 1_554
O4 K3 C14 157.7(5) 2_766 1_554
O3 K3 C14 21.2(4) 1_554 1_554
O3 K3 C14 158.8(4) 2_766 1_554
C14 K3 C14 180.000(1) 2_766 1_554
O7 K3 K2 46.7(3) . .
O7 K3 K2 133.3(3) 2_765 .
O5 K3 K2 135.7(3) 2_765 .
O5 K3 K2 44.3(3) . .
O4 K3 K2 93.2(3) 1_554 .
O4 K3 K2 86.8(3) 2_766 .
O3 K3 K2 133.0(3) 1_554 .
O3 K3 K2 47.0(3) 2_766 .
C14 K3 K2 67.4(4) 2_766 .
C14 K3 K2 112.6(4) 1_554 .
O7 K3 K2 133.3(3) . 2_765
O7 K3 K2 46.7(3) 2_765 2_765
O5 K3 K2 44.3(3) 2_765 2_765
O5 K3 K2 135.7(3) . 2_765
O4 K3 K2 86.8(3) 1_554 2_765
O4 K3 K2 93.2(3) 2_766 2_765
O3 K3 K2 47.0(3) 1_554 2_765
O3 K3 K2 133.0(3) 2_766 2_765
C14 K3 K2 112.6(4) 2_766 2_765
C14 K3 K2 67.4(4) 1_554 2_765
K2 K3 K2 180.0 . 2_765

loop_
_geom_bond_atom_site_label_1
_geom_bond_atom_site_label_2
_geom_bond_distance
_geom_bond_site_symmetry_2
Zn1 O13 1.84(3) .
Zn1 O1 1.974(12) .
Zn1 O4 2.137(19) 2_766
Zn1 I1 2.539(6) .
I1 K2 3.595(6) 2_765
I1 K1 3.754(7) .
I2 Pb2 3.0438(16) .
I2 K1 3.609(6) .
I3 Pb2 3.1216(18) .
I3 Pb3 3.2536(18) 1_655
I4 Pb2 3.1288(17) .
I4 Pb3 3.1704(15) 2_756
I5 Pb1 3.1067(15) .
I5 Pb2 3.3846(18) .
I5 K2 3.687(5) 1_545
I6 Pb1 3.1853(17) .
I6 Pb2 3.3450(15) .
I7 Pb3 3.1988(15) .
I7 Pb1 3.2620(17) .
I8 Pb1 3.0478(17) .
I8 K1 3.734(5) .
I9 Pb3 3.3344(15) 2_656
I9 Pb2 3.3961(16) 2_756
I9 Pb1 3.4077(14) .
I9 Pb3 3.4239(17) .
I10 Pb3 3.0187(17) .
I10 K2 3.504(5) 1_445
O1 C1 1.25(2) .
O2 C1 1.25(2) .
O3 C14 1.19(2) .
O3 K2 2.838(15) 2_766
O3 K3 3.021(13) 1_556
O4 C14 1.25(2) .
O4 Zn1 2.137(19) 2_766
O4 K3 2.91(2) 1_556
O5 C15 1.26(2) .
O5 K2 2.685(14) .
O5 K3 2.891(15) .
O5 K1 2.983(15) 2_765
O6 C15 1.25(2) .
O6 K1 2.757(14) 1_565
O6 K1 2.811(15) 2_765
O7 K2 2.799(15) .
O7 K3 2.822(14) .
N1 C3 1.337(19) .
N1 C7 1.36(2) .
N1 C2 1.489(19) .
N2 C11 1.34(2) .
N2 C10 1.356(19) .
N2 C13 1.48(2) .
N3 C21 1.35(2) .
N3 C17 1.35(2) .
N3 C16 1.44(2) .
C1 C2 1.543(19) .
C2 H2A 0.9700 .
C2 H2B 0.9700 .
C3 C4 1.36(2) .
C3 H3 0.9300 .
C4 C5 1.41(2) .
C4 H4 0.9300 .
C5 C6 1.383(19) .
C5 C8 1.460(19) .
C6 C7 1.38(2) .
C6 H6 0.9300 .
C7 H7 0.9300 .
C8 C9 1.40(2) .
C8 C12 1.400(19) .
C9 C10 1.39(2) .
C9 H9 0.9300 .
C10 H10 0.9300 .
C11 C12 1.39(2) .
C11 H11 0.9300 .
C12 H12 0.9300 .
C13 C14 1.51(3) .
C13 H13A 0.9700 .
C13 H13B 0.9700 .
C14 K3 3.28(2) 1_556
C15 C16 1.55(2) .
C15 K1 3.155(17) 2_765
C15 K2 3.498(17) .
C16 H16A 0.9700 .
C16 H16B 0.9700 .
C17 C18 1.42(3) .
C17 H17 0.9300 .
C18 C19 1.33(2) .
C18 H18 0.9300 .
C19 C20 1.42(2) .
C19 C19 1.45(3) 2_675
C20 C21 1.35(3) .
C20 H20 0.9300 .
C21 H21 0.9300 .
Pb2 I9 3.3961(16) 2_756
Pb3 I4 3.1704(15) 2_756
Pb3 I3 3.2536(18) 1_455
Pb3 I9 3.3344(15) 2_656
K1 O6 2.757(14) 1_545
K1 O6 2.811(15) 2_765
K1 O5 2.983(15) 2_765
K1 C15 3.155(17) 2_765
K1 K1 4.424(10) 2_755
K1 K2 4.470(8) 2_765
K2 O3 2.838(15) 2_766
K2 I10 3.504(5) 1_665
K2 I1 3.595(6) 2_765
K2 I5 3.687(5) 1_565
K2 K3 3.840(5) .
K2 K1 4.470(8) 2_765
K3 O7 2.822(14) 2_765
K3 O5 2.891(15) 2_765
K3 O4 2.91(2) 1_554
K3 O4 2.91(2) 2_766
K3 O3 3.021(13) 1_554
K3 O3 3.021(13) 2_766
K3 C14 3.28(2) 2_766
K3 C14 3.28(2) 1_554
K3 K2 3.840(5) 2_765

loop_
_geom_torsion_atom_site_label_1
_geom_torsion_atom_site_label_2
_geom_torsion_atom_site_label_3
_geom_torsion_atom_site_label_4
_geom_torsion
_geom_torsion_site_symmetry_1
_geom_torsion_site_symmetry_4
O13 Zn1 I1 K2 69.3(11) . 2_765
O1 Zn1 I1 K2 -160.9(6) . 2_765
O4 Zn1 I1 K2 -36.3(5) 2_766 2_765
O13 Zn1 I1 K1 149.7(11) . .
O1 Zn1 I1 K1 -80.5(6) . .
O4 Zn1 I1 K1 44.1(5) 2_766 .
O13 Zn1 O1 C1 73(2) . .
O4 Zn1 O1 C1 174.9(16) 2_766 .
I1 Zn1 O1 C1 -62.3(18) . .
Zn1 O1 C1 O2 -12(3) . .
Zn1 O1 C1 C2 164.9(12) . .
C3 N1 C2 C1 63(2) . .
C7 N1 C2 C1 -118.7(15) . .
O2 C1 C2 N1 -174.1(15) . .
O1 C1 C2 N1 8(2) . .
C7 N1 C3 C4 -2(2) . .
C2 N1 C3 C4 177.1(15) . .
N1 C3 C4 C5 0(3) . .
C3 C4 C5 C6 3(2) . .
C3 C4 C5 C8 -177.9(14) . .
C4 C5 C6 C7 -5(2) . .
C8 C5 C6 C7 175.9(14) . .
C3 N1 C7 C6 0(2) . .
C2 N1 C7 C6 -179.2(14) . .
C5 C6 C7 N1 4(2) . .
C6 C5 C8 C9 2(2) . .
C4 C5 C8 C9 -177.2(14) . .
C6 C5 C8 C12 -175.3(14) . .
C4 C5 C8 C12 5(2) . .
C12 C8 C9 C10 -2(2) . .
C5 C8 C9 C10 -179.0(14) . .
C11 N2 C10 C9 3(2) . .
C13 N2 C10 C9 176.8(15) . .
C8 C9 C10 N2 0(2) . .
C10 N2 C11 C12 -3(2) . .
C13 N2 C11 C12 -177.2(15) . .
N2 C11 C12 C8 1(2) . .
C9 C8 C12 C11 1(2) . .
C5 C8 C12 C11 178.6(14) . .
C11 N2 C13 C14 108.5(18) . .
C10 N2 C13 C14 -65(2) . .
K2 O3 C14 O4 -51(6) 2_766 .
K3 O3 C14 O4 19(3) 1_556 .
K2 O3 C14 C13 128(3) 2_766 .
K3 O3 C14 C13 -162.4(17) 1_556 .
K2 O3 C14 K3 -70(4) 2_766 1_556
Zn1 O4 C14 O3 168.8(18) 2_766 .
K3 O4 C14 O3 -19(3) 1_556 .
Zn1 O4 C14 C13 -10(3) 2_766 .
K3 O4 C14 C13 161.5(14) 1_556 .
Zn1 O4 C14 K3 -172(2) 2_766 1_556
N2 C13 C14 O3 8(3) . .
N2 C13 C14 O4 -173.4(18) . .
N2 C13 C14 K3 -107(4) . 1_556
K1 O6 C15 O5 -119(3) 1_565 .
K1 O6 C15 O5 29(2) 2_765 .
K1 O6 C15 C16 65(4) 1_565 .
K1 O6 C15 C16 -146.5(14) 2_765 .
K1 O6 C15 K1 -148(4) 1_565 2_765
K1 O6 C15 K2 -76(3) 1_565 .
K1 O6 C15 K2 72.3(8) 2_765 .
K2 O5 C15 O6 76(2) . .
K3 O5 C15 O6 -168.5(14) . .
K1 O5 C15 O6 -27.6(19) 2_765 .
K2 O5 C15 C16 -107.6(15) . .
K3 O5 C15 C16 8(2) . .
K1 O5 C15 C16 148.5(13) 2_765 .
K2 O5 C15 K1 103.9(10) . 2_765
K3 O5 C15 K1 -140.9(12) . 2_765
K3 O5 C15 K2 115.2(17) . .
K1 O5 C15 K2 -103.9(10) 2_765 .
C21 N3 C16 C15 -88(2) . .
C17 N3 C16 C15 92(2) . .
O6 C15 C16 N3 0(2) . .
O5 C15 C16 N3 -176.4(15) . .
K1 C15 C16 N3 -84(3) 2_765 .
K2 C15 C16 N3 137.6(12) . .
C21 N3 C17 C18 3(3) . .
C16 N3 C17 C18 -176(2) . .
N3 C17 C18 C19 -3(4) . .
C17 C18 C19 C20 3(3) . .
C17 C18 C19 C19 -178(2) . 2_675
C18 C19 C20 C21 -4(3) . .
C19 C19 C20 C21 178(2) 2_675 .
C17 N3 C21 C20 -4(4) . .
C16 N3 C21 C20 175(2) . .
C19 C20 C21 N3 5(4) . .
K1 I8 Pb1 I5 3.57(10) . .
K1 I8 Pb1 I6 95.92(10) . .
K1 I8 Pb1 I7 -84.59(10) . .
K1 I8 Pb1 I9 -175.29(9) . .
Pb2 I5 Pb1 I8 82.64(5) . .
K2 I5 Pb1 I8 -127.4(3) 1_545 .
Pb2 I5 Pb1 I6 -7.72(4) . .
K2 I5 Pb1 I6 142.3(3) 1_545 .
Pb2 I5 Pb1 I7 -174.96(3) . .
K2 I5 Pb1 I7 -25.0(3) 1_545 .
Pb2 I5 Pb1 I9 -105.2(2) . .
K2 I5 Pb1 I9 44.8(4) 1_545 .
Pb2 I6 Pb1 I8 -83.35(4) . .
Pb2 I6 Pb1 I5 7.81(4) . .
Pb2 I6 Pb1 I7 98.88(15) . .
Pb2 I6 Pb1 I9 179.55(3) . .
Pb3 I7 Pb1 I8 -92.11(4) . .
Pb3 I7 Pb1 I5 177.17(4) . .
Pb3 I7 Pb1 I6 85.61(16) . .
Pb3 I7 Pb1 I9 4.98(3) . .
Pb3 I9 Pb1 I8 -11.3(2) 2_656 .
Pb2 I9 Pb1 I8 -173.26(4) 2_756 .
Pb3 I9 Pb1 I8 97.78(4) . .
Pb3 I9 Pb1 I5 176.6(2) 2_656 .
Pb2 I9 Pb1 I5 14.7(3) 2_756 .
Pb3 I9 Pb1 I5 -74.3(3) . .
Pb3 I9 Pb1 I6 78.8(2) 2_656 .
Pb2 I9 Pb1 I6 -83.10(4) 2_756 .
Pb3 I9 Pb1 I6 -172.07(3) . .
Pb3 I9 Pb1 I7 -113.76(19) 2_656 .
Pb2 I9 Pb1 I7 84.31(4) 2_756 .
Pb3 I9 Pb1 I7 -4.65(3) . .
K1 I2 Pb2 I3 93.78(10) . .
K1 I2 Pb2 I4 -175.23(9) . .
K1 I2 Pb2 I6 -88.26(9) . .
K1 I2 Pb2 I5 -2.32(9) . .
K1 I2 Pb2 I9 168.9(4) . 2_756
Pb3 I3 Pb2 I2 -179.18(5) 1_655 .
Pb3 I3 Pb2 I4 92.37(6) 1_655 .
Pb3 I3 Pb2 I6 9.4(3) 1_655 .
Pb3 I3 Pb2 I5 -82.44(6) 1_655 .
Pb3 I3 Pb2 I9 6.32(5) 1_655 2_756
Pb3 I4 Pb2 I2 -177.59(4) 2_756 .
Pb3 I4 Pb2 I3 -85.03(4) 2_756 .
Pb3 I4 Pb2 I6 81.52(4) 2_756 .
Pb3 I4 Pb2 I5 57.8(3) 2_756 .
Pb3 I4 Pb2 I9 0.86(3) 2_756 2_756
Pb1 I6 Pb2 I2 88.41(4) . .
Pb1 I6 Pb2 I3 -100.4(2) . .
Pb1 I6 Pb2 I4 176.26(3) . .
Pb1 I6 Pb2 I5 -7.19(3) . .
Pb1 I6 Pb2 I9 -97.21(4) . 2_756
Pb1 I5 Pb2 I2 -92.95(5) . .
K2 I5 Pb2 I2 96.95(9) 1_545 .
Pb1 I5 Pb2 I3 173.78(4) . .
K2 I5 Pb2 I3 3.68(9) 1_545 .
Pb1 I5 Pb2 I4 31.2(3) . .
K2 I5 Pb2 I4 -138.9(2) 1_545 .
Pb1 I5 Pb2 I6 7.37(3) . .
K2 I5 Pb2 I6 -162.73(9) 1_545 .
Pb1 I5 Pb2 I9 87.92(4) . 2_756
K2 I5 Pb2 I9 -82.19(9) 1_545 2_756
K2 I10 Pb3 I4 179.41(9) 1_445 2_756
K2 I10 Pb3 I7 -85.97(10) 1_445 .
K2 I10 Pb3 I3 2.85(10) 1_445 1_455
K2 I10 Pb3 I9 88.45(9) 1_445 2_656
K2 I10 Pb3 I9 150.9(3) 1_445 .
Pb1 I7 Pb3 I10 -179.43(4) . .
Pb1 I7 Pb3 I4 -89.96(4) . 2_756
Pb1 I7 Pb3 I3 78.25(6) . 1_455
Pb1 I7 Pb3 I9 37.8(2) . 2_656
Pb1 I7 Pb3 I9 -4.96(3) . .
Pb3 I9 Pb3 I10 -62.9(3) 2_656 .
Pb2 I9 Pb3 I10 27.9(3) 2_756 .
Pb1 I9 Pb3 I10 128.1(3) . .
Pb3 I9 Pb3 I4 -91.60(4) 2_656 2_756
Pb2 I9 Pb3 I4 -0.78(3) 2_756 2_756
Pb1 I9 Pb3 I4 99.43(4) . 2_756
Pb3 I9 Pb3 I7 173.71(3) 2_656 .
Pb2 I9 Pb3 I7 -95.46(4) 2_756 .
Pb1 I9 Pb3 I7 4.74(3) . .
Pb3 I9 Pb3 I3 85.66(4) 2_656 1_455
Pb2 I9 Pb3 I3 176.49(3) 2_756 1_455
Pb1 I9 Pb3 I3 -83.31(4) . 1_455
Pb3 I9 Pb3 I9 0.0 2_656 2_656
Pb2 I9 Pb3 I9 90.83(4) 2_756 2_656
Pb1 I9 Pb3 I9 -168.97(4) . 2_656
Pb2 I2 K1 O6 -46.1(4) . 1_545
Pb2 I2 K1 O6 -109.4(3) . 2_765
Pb2 I2 K1 O5 -155.9(3) . 2_765
Pb2 I2 K1 C15 -131.3(4) . 2_765
Pb2 I2 K1 I8 69.80(9) . .
Pb2 I2 K1 I1 138.30(12) . .
Pb2 I2 K1 K1 -81.12(18) . 2_755
Pb2 I2 K1 K2 -167.90(10) . 2_765
Pb1 I8 K1 O6 43.5(4) . 1_545
Pb1 I8 K1 O6 -77.9(11) . 2_765
Pb1 I8 K1 O5 -139.3(4) . 2_765
Pb1 I8 K1 C15 -114.9(6) . 2_765
Pb1 I8 K1 I2 -80.10(10) . .
Pb1 I8 K1 I1 162.32(7) . .
Pb1 I8 K1 K1 21.0(5) . 2_755
Pb1 I8 K1 K2 176.83(14) . 2_765
Zn1 I1 K1 O6 166.9(4) . 1_545
K2 I1 K1 O6 -83.8(4) 2_765 1_545
Zn1 I1 K1 O6 -106.1(4) . 2_765
K2 I1 K1 O6 3.2(4) 2_765 2_765
Zn1 I1 K1 O5 -80.8(3) . 2_765
K2 I1 K1 O5 28.5(3) 2_765 2_765
Zn1 I1 K1 C15 -88.6(4) . 2_765
K2 I1 K1 C15 20.7(3) 2_765 2_765
Zn1 I1 K1 I2 -17.4(2) . .
K2 I1 K1 I2 91.88(16) 2_765 .
Zn1 I1 K1 I8 55.05(15) . .
K2 I1 K1 I8 164.37(13) 2_765 .
Zn1 I1 K1 K1 -147.0(2) . 2_755
K2 I1 K1 K1 -37.7(2) 2_765 2_755
Zn1 I1 K1 K2 -109.32(16) . 2_765
C15 O5 K2 O7 150.2(14) . .
K3 O5 K2 O7 13.9(5) . .
K1 O5 K2 O7 -116.0(5) 2_765 .
C15 O5 K2 O3 87.3(14) . 2_766
K3 O5 K2 O3 -49.0(4) . 2_766
K1 O5 K2 O3 -178.9(5) 2_765 2_766
K3 O5 K2 C15 -136.3(15) . .
K1 O5 K2 C15 93.7(14) 2_765 .
C15 O5 K2 I10 94(2) . 1_665
K3 O5 K2 I10 -42.8(18) . 1_665
K1 O5 K2 I10 -172.7(13) 2_765 1_665
C15 O5 K2 I1 -134.3(14) . 2_765
K3 O5 K2 I1 89.4(3) . 2_765
K1 O5 K2 I1 -40.6(3) 2_765 2_765
C15 O5 K2 I5 3.0(13) . 1_565
K3 O5 K2 I5 -133.3(3) . 1_565
K1 O5 K2 I5 96.8(4) 2_765 1_565
C15 O5 K2 K3 136.3(15) . .
K1 O5 K2 K3 -129.9(5) 2_765 .
C15 O5 K2 K1 -93.7(14) . 2_765
K3 O5 K2 K1 129.9(5) . 2_765
K3 O7 K2 O5 -14.3(5) . .
K3 O7 K2 O3 59.4(4) . 2_766
K3 O7 K2 C15 -4.9(5) . .
K3 O7 K2 I10 155.4(4) . 1_665
K3 O7 K2 I1 -95.6(3) . 2_765
K3 O7 K2 I5 80.4(7) . 1_565
K3 O7 K2 K1 -52.5(4) . 2_765
O6 C15 K2 O5 -125(2) . .
C16 C15 K2 O5 93.9(19) . .
K1 C15 K2 O5 -66.9(13) 2_765 .
O6 C15 K2 O7 -157.0(12) . .
O5 C15 K2 O7 -31.7(15) . .
C16 C15 K2 O7 62.2(13) . .
K1 C15 K2 O7 -98.6(5) 2_765 .
O6 C15 K2 O3 146.2(12) . 2_766
O5 C15 K2 O3 -88.5(14) . 2_766
C16 C15 K2 O3 5.4(12) . 2_766
K1 C15 K2 O3 -155.4(5) 2_765 2_766
O6 C15 K2 I10 90.8(14) . 1_665
O5 C15 K2 I10 -144.0(13) . 1_665
C16 C15 K2 I10 -50.1(18) . 1_665
K1 C15 K2 I10 149.1(7) 2_765 1_665
O6 C15 K2 I1 -79.8(12) . 2_765
O5 C15 K2 I1 45.5(14) . 2_765
C16 C15 K2 I1 139.4(12) . 2_765
K1 C15 K2 I1 -21.4(3) 2_765 2_765
O6 C15 K2 I5 58.0(11) . 1_565
O5 C15 K2 I5 -176.8(14) . 1_565
C16 C15 K2 I5 -82.9(12) . 1_565
K1 C15 K2 I5 116.3(4) 2_765 1_565
O6 C15 K2 K3 -161.0(13) . .
O5 C15 K2 K3 -35.8(13) . .
C16 C15 K2 K3 58.1(12) . .
K1 C15 K2 K3 -102.7(4) 2_765 .
O6 C15 K2 K1 -58.3(11) . 2_765
O5 C15 K2 K1 66.9(13) . 2_765
C16 C15 K2 K1 160.8(15) . 2_765
K2 O7 K3 O7 -113(100) . 2_765
K2 O7 K3 O5 -166.8(4) . 2_765
K2 O7 K3 O5 13.2(4) . .
K2 O7 K3 O4 105.1(5) . 1_554
K2 O7 K3 O4 -74.9(5) . 2_766
K2 O7 K3 O3 124.1(4) . 1_554
K2 O7 K3 O3 -55.9(4) . 2_766
K2 O7 K3 C14 -68.8(5) . 2_766
K2 O7 K3 C14 111.2(5) . 1_554
K2 O7 K3 K2 180.000(1) . 2_765
C15 O5 K3 O7 -142.6(15) . .
K2 O5 K3 O7 -13.8(5) . .
K1 O5 K3 O7 91.9(7) 2_765 .
C15 O5 K3 O7 37.4(15) . 2_765
K2 O5 K3 O7 166.2(5) . 2_765
K1 O5 K3 O7 -88.1(7) 2_765 2_765
C15 O5 K3 O5 -23(100) . 2_765
K2 O5 K3 O5 106(100) . 2_765
K1 O5 K3 O5 -149(100) 2_765 2_765
C15 O5 K3 O4 138.4(15) . 1_554
K2 O5 K3 O4 -92.7(4) . 1_554
K1 O5 K3 O4 12.9(7) 2_765 1_554
C15 O5 K3 O4 -41.6(15) . 2_766
K2 O5 K3 O4 87.3(4) . 2_766
K1 O5 K3 O4 -167.1(7) 2_765 2_766
C15 O5 K3 O3 98.0(15) . 1_554
K2 O5 K3 O3 -133.1(4) . 1_554
K1 O5 K3 O3 -27.5(7) 2_765 1_554
C15 O5 K3 O3 -82.0(15) . 2_766
K2 O5 K3 O3 46.9(4) . 2_766
K1 O5 K3 O3 152.5(7) 2_765 2_766
C15 O5 K3 C14 -63.0(15) . 2_766
K2 O5 K3 C14 65.8(5) . 2_766
K1 O5 K3 C14 171.5(7) 2_765 2_766
C15 O5 K3 C14 117.0(15) . 1_554
K2 O5 K3 C14 -114.2(5) . 1_554
K1 O5 K3 C14 -8.5(7) 2_765 1_554
C15 O5 K3 K2 -128.8(16) . .
K1 O5 K3 K2 105.7(7) 2_765 .
C15 O5 K3 K2 51.2(16) . 2_765
K2 O5 K3 K2 180.000(2) . 2_765
K1 O5 K3 K2 -74.3(7) 2_765 2_765
O5 K2 K3 O7 160.9(6) . .
O3 K2 K3 O7 -90.0(6) 2_766 .
C15 K2 K3 O7 174.8(6) . .
I10 K2 K3 O7 -28.8(5) 1_665 .
I1 K2 K3 O7 76.0(5) 2_765 .
I5 K2 K3 O7 -141.7(5) 1_565 .
K1 K2 K3 O7 130.5(5) 2_765 .
O5 K2 K3 O7 -19.1(6) . 2_765
O7 K2 K3 O7 180.0 . 2_765
O3 K2 K3 O7 90.0(6) 2_766 2_765
C15 K2 K3 O7 -5.2(6) . 2_765
I10 K2 K3 O7 151.2(5) 1_665 2_765
I1 K2 K3 O7 -104.0(5) 2_765 2_765
I5 K2 K3 O7 38.3(5) 1_565 2_765
K1 K2 K3 O7 -49.5(5) 2_765 2_765
O5 K2 K3 O5 180.0 . 2_765
O7 K2 K3 O5 19.1(6) . 2_765
O3 K2 K3 O5 -70.9(6) 2_766 2_765
C15 K2 K3 O5 -166.1(5) . 2_765
I10 K2 K3 O5 -9.7(5) 1_665 2_765
I1 K2 K3 O5 95.1(4) 2_765 2_765
I5 K2 K3 O5 -122.6(4) 1_565 2_765
K1 K2 K3 O5 149.6(4) 2_765 2_765
O7 K2 K3 O5 -160.9(6) . .
O3 K2 K3 O5 109.1(6) 2_766 .
C15 K2 K3 O5 13.9(5) . .
I10 K2 K3 O5 170.3(5) 1_665 .
I1 K2 K3 O5 -84.9(4) 2_765 .
I5 K2 K3 O5 57.4(4) 1_565 .
K1 K2 K3 O5 -30.4(4) 2_765 .
O5 K2 K3 O4 89.3(6) . 1_554
O7 K2 K3 O4 -71.6(6) . 1_554
O3 K2 K3 O4 -161.6(6) 2_766 1_554
C15 K2 K3 O4 103.2(5) . 1_554
I10 K2 K3 O4 -100.4(4) 1_665 1_554
I1 K2 K3 O4 4.4(4) 2_765 1_554
I5 K2 K3 O4 146.7(4) 1_565 1_554
K1 K2 K3 O4 58.9(4) 2_765 1_554
O5 K2 K3 O4 -90.7(6) . 2_766
O7 K2 K3 O4 108.4(6) . 2_766
O3 K2 K3 O4 18.4(6) 2_766 2_766
C15 K2 K3 O4 -76.8(5) . 2_766
I10 K2 K3 O4 79.6(4) 1_665 2_766
I1 K2 K3 O4 -175.6(4) 2_765 2_766
I5 K2 K3 O4 -33.3(4) 1_565 2_766
K1 K2 K3 O4 -121.1(4) 2_765 2_766
O5 K2 K3 O3 70.9(6) . 1_554
O7 K2 K3 O3 -90.0(6) . 1_554
O3 K2 K3 O3 180.0 2_766 1_554
C15 K2 K3 O3 84.8(5) . 1_554
I10 K2 K3 O3 -118.8(4) 1_665 1_554
I1 K2 K3 O3 -14.0(4) 2_765 1_554
I5 K2 K3 O3 128.3(4) 1_565 1_554
K1 K2 K3 O3 40.5(4) 2_765 1_554
O5 K2 K3 O3 -109.1(6) . 2_766
O7 K2 K3 O3 90.0(6) . 2_766
C15 K2 K3 O3 -95.2(5) . 2_766
I10 K2 K3 O3 61.2(4) 1_665 2_766
I1 K2 K3 O3 166.0(4) 2_765 2_766
I5 K2 K3 O3 -51.7(4) 1_565 2_766
K1 K2 K3 O3 -139.5(4) 2_765 2_766
O5 K2 K3 C14 -102.1(5) . 2_766
O7 K2 K3 C14 97.0(6) . 2_766
O3 K2 K3 C14 7.1(6) 2_766 2_766
C15 K2 K3 C14 -88.2(5) . 2_766
I10 K2 K3 C14 68.2(4) 1_665 2_766
I1 K2 K3 C14 173.1(4) 2_765 2_766
I5 K2 K3 C14 -44.6(4) 1_565 2_766
K1 K2 K3 C14 -132.4(4) 2_765 2_766
O5 K2 K3 C14 77.9(5) . 1_554
O7 K2 K3 C14 -83.0(6) . 1_554
O3 K2 K3 C14 -172.9(6) 2_766 1_554
C15 K2 K3 C14 91.8(5) . 1_554
I10 K2 K3 C14 -111.8(4) 1_665 1_554
I1 K2 K3 C14 -6.9(4) 2_765 1_554
I5 K2 K3 C14 135.4(4) 1_565 1_554
K1 K2 K3 C14 47.6(4) 2_765 1_554
O5 K2 K3 K2 -75(100) . 2_765
O7 K2 K3 K2 125(100) . 2_765
O3 K2 K3 K2 35(100) 2_766 2_765
C15 K2 K3 K2 -61(100) . 2_765
I10 K2 K3 K2 96(100) 1_665 2_765
I1 K2 K3 K2 -159(100) 2_765 2_765
I5 K2 K3 K2 -17(100) 1_565 2_765
K1 K2 K3 K2 -105(100) 2_765 2_765
